data_9009938
loop_
_publ_author_name
'Saalfeld, H.'
'Depmeier, W.'

_publ_section_title
;
 Silicon-free compounds with sodalite structure
 Note: Very short S-O bondlength of 1.26 angstroms
;
_journal_name_full 'Kristall und Technik'
_journal_page_first 229
_journal_page_last 233
_journal_paper_doi 10.1002/crat.19720070125
_journal_volume 7
_journal_year 1972
_chemical_compound_source Synthetic
_chemical_formula_sum 'Al6 Ca4 O16 S'
_chemical_name_mineral Yeelimite
_space_group_IT_number 217
_symmetry_space_group_name_Hall 'I -4 2 3'
_symmetry_space_group_name_H-M 'I -4 3 m'
_cell_angle_alpha 90
_cell_angle_beta 90
_cell_angle_gamma 90
_cell_length_a 9.205
_cell_length_b 9.205
_cell_length_c 9.205
_cell_formula_units_Z 2
_cell_volume 779.958
_database_code_amcsd 0014178
_exptl_crystal_density_diffrn 2.598
_cod_original_formula_sum 'Ca4 Al6 S O16'
_cod_database_code 9009938

loop_
_space_group_symop_operation_xyz
x,y,z
1/2+x,1/2+y,1/2+z
-z,x,-y
1/2-z,1/2+x,1/2-y
-y,z,-x
1/2-y,1/2+z,1/2-x
-x,y,-z
1/2-x,1/2+y,1/2-z
x,-z,-y
1/2+x,1/2-z,1/2-y
z,-y,-x
1/2+z,1/2-y,1/2-x
y,-x,-z
1/2+y,1/2-x,1/2-z
x,z,y
1/2+x,1/2+z,1/2+y
z,y,x
1/2+z,1/2+y,1/2+x
y,x,z
1/2+y,1/2+x,1/2+z
-z,-x,y
1/2-z,1/2-x,1/2+y
-y,-z,x
1/2-y,1/2-z,1/2+x
-x,-y,z
1/2-x,1/2-y,1/2+z
z,-x,-y
1/2+z,1/2-x,1/2-y
y,-z,-x
1/2+y,1/2-z,1/2-x
x,-y,-z
1/2+x,1/2-y,1/2-z
-x,z,-y
1/2-x,1/2+z,1/2-y
-z,y,-x
1/2-z,1/2+y,1/2-x
-y,x,-z
1/2-y,1/2+x,1/2-z
-x,-z,y
1/2-x,1/2-z,1/2+y
-z,-y,x
1/2-z,1/2-y,1/2+x
-y,-x,z
1/2-y,1/2-x,1/2+z
z,x,y
1/2+z,1/2+x,1/2+y
y,z,x
1/2+y,1/2+z,1/2+x

loop_
_atom_site_label
_atom_site_fract_x
_atom_site_fract_y
_atom_site_fract_z
_atom_site_occupancy
Ca1 0.17000 0.17000 0.17000 0.50000
Ca2 0.24100 0.24100 0.24100 0.50000
Al 0.25000 0.50000 0.00000 1.00000
S 0.00000 0.00000 0.00000 1.00000
O1 0.16300 0.16300 0.44400 1.00000
O2 -0.07900 -0.07900 -0.07900 1.00000

loop_
_cod_related_entry_id
_cod_related_entry_database
_cod_related_entry_code
1 AMCSD 0014178
